data_7220577
loop_
_publ_author_name
'Chattopadhyay, Pabitra'
'Sen, Buddhadeb'
'Mukherjee, Manjira'
'Pal, Siddhartha'
'Sen, Supriti'

_publ_section_title
;
 A water soluble copper(II) complex as a HSO4- ion selective turn-on
 fluorescent sensor applicable in living cell imaging
;
_journal_name_full 'RSC Adv.'
_journal_paper_doi 10.1039/C5RA09121G
_journal_year 2015
_chemical_absolute_configuration unk
_chemical_formula_sum 'C24 H20 N4 O8'
_chemical_formula_weight 492.44
_chemical_name_systematic
;
 ?
;
_space_group_IT_number 9
_symmetry_space_group_name_Hall 'C -2yc'
_symmetry_space_group_name_H-M 'C 1 c 1'
_atom_sites_solution_hydrogens geom
_atom_sites_solution_primary direct
_atom_sites_solution_secondary difmap
_audit_creation_date 2013-06-13T23:35:01-00:00
_audit_creation_method 'WinGX routine CIF_UPDATE'
_audit_update_record
;
2013-07-29 deposited with the CCDC.
2015-05-27 downloaded from the CCDC.
;
_cell_angle_alpha 90
_cell_angle_beta 91.028(3)
_cell_angle_gamma 90
_cell_formula_units_Z 4
_cell_length_a 14.7508(11)
_cell_length_b 9.8446(8)
_cell_length_c 13.9881(8)
_cell_measurement_temperature 293(2)
_cell_volume 2031.0(3)
_computing_structure_refinement 'SHELXL-97 (Sheldrick, 1997)'
_computing_structure_solution 'SHELXS-97 (Sheldrick, 1990)'
_diffrn_ambient_temperature 293(2)
_diffrn_measured_fraction_theta_full 0.996
_diffrn_measured_fraction_theta_max 0.996
_diffrn_radiation_monochromator graphite
_diffrn_radiation_type MoK\a
_diffrn_radiation_wavelength 0.71073
_diffrn_reflns_av_R_equivalents 0.0249
_diffrn_reflns_av_unetI/netI 0.0344
_diffrn_reflns_limit_h_max 16
_diffrn_reflns_limit_h_min -15
_diffrn_reflns_limit_k_max 10
_diffrn_reflns_limit_k_min -10
_diffrn_reflns_limit_l_max 15
_diffrn_reflns_limit_l_min -12
_diffrn_reflns_number 5292
_diffrn_reflns_theta_full 22.92
_diffrn_reflns_theta_max 22.92
_diffrn_reflns_theta_min 2.49
_exptl_absorpt_coefficient_mu 0.123
_exptl_absorpt_correction_type none
_exptl_crystal_density_diffrn 1.61
_exptl_crystal_density_method 'not measured'
_exptl_crystal_F_000 1024
_refine_diff_density_max 0.197
_refine_diff_density_min -0.189
_refine_diff_density_rms 0.033
_refine_ls_abs_structure_details 'Flack H D (1983), Acta Cryst. A39, 876-881'
_refine_ls_abs_structure_Flack 3(2)
_refine_ls_extinction_coef 0.0003(8)
_refine_ls_extinction_expression Fc^*^=kFc[1+0.001xFc^2^\l^3^/sin(2\q)]^-1/4^
_refine_ls_extinction_method SHELXL
_refine_ls_goodness_of_fit_ref 1.014
_refine_ls_hydrogen_treatment mixed
_refine_ls_matrix_type full
_refine_ls_number_parameters 265
_refine_ls_number_reflns 2413
_refine_ls_number_restraints 2
_refine_ls_restrained_S_all 1.014
_refine_ls_R_factor_all 0.0529
_refine_ls_R_factor_gt 0.045
_refine_ls_shift/su_max 0.014
_refine_ls_shift/su_mean 0.001
_refine_ls_structure_factor_coef Fsqd
_refine_ls_weighting_details 'calc w=1/[\s^2^(Fo^2^)+(0.0837P)^2^+0.5103P] where P=(Fo^2^+2Fc^2^)/3'
_refine_ls_weighting_scheme calc
_refine_ls_wR_factor_gt 0.1196
_refine_ls_wR_factor_ref 0.1264
_reflns_number_gt 2121
_reflns_number_total 2413
_reflns_threshold_expression >2sigma(I)
_cod_data_source_file c5ra09121g2.cif
_cod_data_source_block ps121_0m
_cod_database_code 7220577

loop_
_symmetry_equiv_pos_as_xyz
'x, y, z'
'x, -y, z+1/2'
'x+1/2, y+1/2, z'
'x+1/2, -y+1/2, z+1/2'

loop_
_atom_site_label
_atom_site_type_symbol
_atom_site_fract_x
_atom_site_fract_y
_atom_site_fract_z
_atom_site_U_iso_or_equiv
_atom_site_adp_type
_atom_site_occupancy
_atom_site_symmetry_multiplicity
_atom_site_calc_flag
_atom_site_refinement_flags
C1 C 0.0906(2) 0.2989(4) 0.1620(3) 0.0483(9) Uani 1 1 d .
C2 C 0.1049(3) 0.3699(4) 0.0784(3) 0.0597(11) Uani 1 1 d .
H2 H 0.1523 0.4314 0.0727 0.072 Uiso 1 1 calc R
C3 C 0.0447(3) 0.3440(5) 0.0039(3) 0.0656(12) Uani 1 1 d .
H3 H 0.0521 0.3879 -0.0543 0.079 Uiso 1 1 calc R
C4 C -0.0268(3) 0.2535(5) 0.0143(3) 0.0675(12) Uani 1 1 d .
H4 H -0.0672 0.24 -0.0367 0.081 Uiso 1 1 calc R
C5 C -0.0392(3) 0.1837(4) 0.0978(3) 0.0615(11) Uani 1 1 d .
H5 H -0.0868 0.1225 0.104 0.074 Uiso 1 1 calc R
C6 C 0.0207(2) 0.2069(4) 0.1717(3) 0.0514(10) Uani 1 1 d .
C7 C 0.0940(2) 0.2033(4) 0.3048(3) 0.0480(9) Uani 1 1 d .
C8 C 0.1291(2) 0.1831(4) 0.4030(3) 0.0498(10) Uani 1 1 d .
C9 C 0.1013(3) 0.0758(4) 0.4605(4) 0.0730(13) Uani 1 1 d .
H9 H 0.0614 0.0107 0.4362 0.088 Uiso 1 1 calc R
C10 C 0.1333(3) 0.0663(6) 0.5544(3) 0.0812(15) Uani 1 1 d .
H10 H 0.1161 -0.0054 0.5933 0.097 Uiso 1 1 calc R
C11 C 0.1905(3) 0.1645(5) 0.5879(3) 0.0728(13) Uani 1 1 d .
H11 H 0.2122 0.158 0.6506 0.087 Uiso 1 1 calc R
C12 C 0.2175(3) 0.2721(5) 0.5339(3) 0.0602(11) Uani 1 1 d .
H12 H 0.2552 0.3384 0.5602 0.072 Uiso 1 1 calc R
C13 C 0.1883(2) 0.2814(4) 0.4403(3) 0.0478(10) Uani 1 1 d .
C14 C 0.2196(2) 0.3663(4) 0.2788(2) 0.0409(8) Uani 1 1 d .
H14 H 0.2211 0.4543 0.2461 0.049 Uiso 1 1 calc R
C15 C 0.3044(2) 0.2878(3) 0.2542(2) 0.0387(8) Uani 1 1 d .
C16 C 0.3060(3) 0.1548(4) 0.2245(3) 0.0556(11) Uani 1 1 d .
H16 H 0.2517 0.1071 0.2181 0.067 Uiso 1 1 calc R
C17 C 0.3872(3) 0.0900(4) 0.2039(3) 0.0698(13) Uani 1 1 d .
H17 H 0.3869 0.0005 0.1825 0.084 Uiso 1 1 calc R
C18 C 0.4680(3) 0.1586(5) 0.2153(3) 0.0651(12) Uani 1 1 d .
H18 H 0.5226 0.115 0.2033 0.078 Uiso 1 1 calc R
C19 C 0.4675(3) 0.2937(4) 0.2450(3) 0.0570(11) Uani 1 1 d .
H19 H 0.5218 0.3411 0.2521 0.068 Uiso 1 1 calc R
C20 C 0.3866(2) 0.3570(4) 0.2638(2) 0.0440(9) Uani 1 1 d .
C21 C 0.4087(5) 0.8878(6) 0.4399(5) 0.127(2) Uani 1 1 d .
H21A H 0.387 0.9514 0.3927 0.19 Uiso 1 1 calc R
H21B H 0.4683 0.8577 0.4235 0.19 Uiso 1 1 calc R
H21C H 0.411 0.931 0.5014 0.19 Uiso 1 1 calc R
C22 C 0.2693(4) 0.7704(6) 0.3788(5) 0.107(2) Uani 1 1 d .
H22A H 0.269 0.8517 0.3409 0.161 Uiso 1 1 calc R
H22B H 0.2149 0.7664 0.4154 0.161 Uiso 1 1 calc R
H22C H 0.2721 0.6926 0.3376 0.161 Uiso 1 1 calc R
C23 C 0.3633(3) 0.6686(5) 0.5014(3) 0.0650(12) Uani 1 1 d .
H23A H 0.4234 0.6361 0.4861 0.078 Uiso 1 1 calc R
H23B H 0.3685 0.7083 0.5647 0.078 Uiso 1 1 calc R
N1 N 0.0243(2) 0.1456(3) 0.2633(2) 0.0560(9) Uani 1 1 d .
N2 N 0.13650(19) 0.2956(3) 0.2496(2) 0.0504(8) Uani 1 1 d .
N3 N 0.21140(19) 0.3901(3) 0.3815(2) 0.0503(8) Uani 1 1 d .
H3A H 0.2207 0.4696 0.4052 0.06 Uiso 1 1 calc R
N4 N 0.3474(3) 0.7711(4) 0.4429(3) 0.0740(11) Uani 1 1 d .
O1 O 0.38112(16) 0.4871(3) 0.29523(19) 0.0583(8) Uani 1 1 d .
H1 H 0.4314 0.5225 0.2935 0.087 Uiso 1 1 calc R
O2 O 0.31707(19) 0.5668(3) 0.5107(2) 0.0643(8) Uani 1 1 d .
H2A H 0.2919 0.5484 0.4596 0.096 Uiso 1 1 calc R

loop_
_atom_site_aniso_label
_atom_site_aniso_U_11
_atom_site_aniso_U_22
_atom_site_aniso_U_33
_atom_site_aniso_U_23
_atom_site_aniso_U_13
_atom_site_aniso_U_12
C1 0.041(2) 0.050(2) 0.054(2) -0.0105(19) -0.0013(17) 0.0051(17)
C2 0.045(2) 0.056(3) 0.078(3) 0.002(2) 0.005(2) -0.0039(19)
C3 0.064(3) 0.069(3) 0.063(3) 0.004(2) -0.005(2) 0.014(2)
C4 0.052(3) 0.082(3) 0.068(3) -0.015(2) -0.019(2) 0.011(2)
C5 0.044(2) 0.064(3) 0.077(3) -0.011(2) -0.006(2) 0.002(2)
C6 0.035(2) 0.052(2) 0.067(3) -0.009(2) -0.0010(19) -0.0030(17)
C7 0.036(2) 0.043(2) 0.066(3) -0.0031(18) 0.0100(18) -0.0162(18)
C8 0.046(2) 0.051(2) 0.053(3) 0.0105(19) 0.0020(18) -0.0085(19)
C9 0.059(3) 0.066(3) 0.093(4) 0.000(3) -0.006(3) -0.027(2)
C10 0.082(3) 0.091(4) 0.070(3) 0.030(3) -0.008(3) -0.028(3)
C11 0.071(3) 0.085(4) 0.062(3) 0.018(3) -0.009(2) -0.017(3)
C12 0.048(2) 0.070(3) 0.062(3) -0.007(2) -0.005(2) -0.009(2)
C13 0.035(2) 0.050(2) 0.059(3) -0.0013(19) 0.0100(18) -0.0070(17)
C14 0.0358(19) 0.038(2) 0.049(2) 0.0033(15) -0.0006(15) -0.0157(15)
C15 0.038(2) 0.039(2) 0.040(2) 0.0024(15) 0.0005(15) -0.0114(16)
C16 0.048(2) 0.049(3) 0.071(3) 0.0011(19) 0.0064(19) -0.0123(19)
C17 0.076(3) 0.046(2) 0.088(3) -0.009(2) 0.008(2) 0.006(2)
C18 0.046(3) 0.070(3) 0.079(3) -0.003(2) 0.009(2) 0.009(2)
C19 0.041(2) 0.070(3) 0.061(3) -0.001(2) 0.0051(18) -0.003(2)
C20 0.036(2) 0.051(2) 0.045(2) -0.0004(17) 0.0018(15) -0.0130(18)
C21 0.175(7) 0.093(4) 0.112(5) 0.010(4) 0.016(4) -0.060(5)
C22 0.113(5) 0.081(4) 0.126(5) 0.026(3) -0.015(4) 0.009(3)
C23 0.076(3) 0.067(3) 0.052(3) -0.011(2) 0.007(2) -0.006(3)
N1 0.0388(19) 0.0509(19) 0.078(2) -0.0084(17) 0.0073(16) -0.0201(15)
N2 0.0365(18) 0.0492(19) 0.066(2) -0.0014(15) 0.0013(15) -0.0141(14)
N3 0.0534(19) 0.0396(17) 0.058(2) -0.0084(15) 0.0055(14) -0.0168(15)
N4 0.096(3) 0.060(2) 0.066(2) 0.000(2) -0.002(2) -0.015(2)
O1 0.0385(15) 0.0569(16) 0.0801(19) -0.0182(14) 0.0153(13) -0.0252(12)
O2 0.0676(19) 0.0563(18) 0.0687(19) -0.0019(15) -0.0089(14) -0.0129(15)

loop_
_atom_type_symbol
_atom_type_description
_atom_type_scat_dispersion_real
_atom_type_scat_dispersion_imag
_atom_type_scat_source
C C 0.0033 0.0016 'International Tables Vol C Tables 4.2.6.8 and 6.1.1.4'
H H 0 0 'International Tables Vol C Tables 4.2.6.8 and 6.1.1.4'
N N 0.0061 0.0033 'International Tables Vol C Tables 4.2.6.8 and 6.1.1.4'
O O 0.0106 0.006 'International Tables Vol C Tables 4.2.6.8 and 6.1.1.4'

loop_
_geom_angle_atom_site_label_1
_geom_angle_atom_site_label_2
_geom_angle_atom_site_label_3
_geom_angle
C2 C1 C6 122.7(4)
C2 C1 N2 132.8(4)
C6 C1 N2 104.5(3)
C1 C2 C3 116.1(4)
C1 C2 H2 122
C3 C2 H2 122
C4 C3 C2 121.3(4)
C4 C3 H3 119.4
C2 C3 H3 119.4
C5 C4 C3 121.5(4)
C5 C4 H4 119.2
C3 C4 H4 119.2
C6 C5 C4 117.8(4)
C6 C5 H5 121.1
C4 C5 H5 121.1
C5 C6 C1 120.6(4)
C5 C6 N1 128.8(4)
C1 C6 N1 110.6(3)
N1 C7 N2 114.1(4)
N1 C7 C8 128.3(3)
N2 C7 C8 117.6(3)
C13 C8 C9 119.8(4)
C13 C8 C7 117.5(3)
C9 C8 C7 122.5(3)
C10 C9 C8 119.8(4)
C10 C9 H9 120.1
C8 C9 H9 120.1
C11 C10 C9 118.5(4)
C11 C10 H10 120.8
C9 C10 H10 120.8
C10 C11 C12 123.1(5)
C10 C11 H11 118.5
C12 C11 H11 118.5
C11 C12 C13 119.4(4)
C11 C12 H12 120.3
C13 C12 H12 120.3
C12 C13 N3 122.5(3)
C12 C13 C8 119.5(3)
N3 C13 C8 117.9(3)
N2 C14 N3 105.5(3)
N2 C14 C15 112.7(3)
N3 C14 C15 112.8(3)
N2 C14 H14 108.6
N3 C14 H14 108.6
C15 C14 H14 108.6
C16 C15 C20 118.4(3)
C16 C15 C14 125.0(3)
C20 C15 C14 116.7(3)
C15 C16 C17 121.2(3)
C15 C16 H16 119.4
C17 C16 H16 119.4
C18 C17 C16 119.9(4)
C18 C17 H17 120.1
C16 C17 H17 120.1
C17 C18 C19 119.6(4)
C17 C18 H18 120.2
C19 C18 H18 120.2
C20 C19 C18 119.9(4)
C20 C19 H19 120.1
C18 C19 H19 120.1
O1 C20 C19 123.1(3)
O1 C20 C15 115.8(3)
C19 C20 C15 121.1(3)
N4 C21 H21A 109.5
N4 C21 H21B 109.5
H21A C21 H21B 109.5
N4 C21 H21C 109.5
H21A C21 H21C 109.5
H21B C21 H21C 109.5
N4 C22 H22A 109.5
N4 C22 H22B 109.5
H22A C22 H22B 109.5
N4 C22 H22C 109.5
H22A C22 H22C 109.5
H22B C22 H22C 109.5
O2 C23 N4 127.0(4)
O2 C23 H23A 105.6
N4 C23 H23A 105.6
O2 C23 H23B 105.6
N4 C23 H23B 105.6
H23A C23 H23B 106.1
C7 N1 C6 103.5(3)
C7 N2 C1 107.2(3)
C7 N2 C14 123.8(3)
C1 N2 C14 128.9(3)
C13 N3 C14 118.8(3)
C13 N3 H3A 120.6
C14 N3 H3A 120.6
C23 N4 C22 120.7(4)
C23 N4 C21 121.1(5)
C22 N4 C21 118.2(5)
C20 O1 H1 109.5
C23 O2 H2A 109.5

loop_
_geom_bond_atom_site_label_1
_geom_bond_atom_site_label_2
_geom_bond_distance
C1 C2 1.382(6)
C1 C6 1.381(5)
C1 N2 1.389(5)
C2 C3 1.381(6)
C2 H2 0.93
C3 C4 1.390(6)
C3 H3 0.93
C4 C5 1.371(6)
C4 H4 0.93
C5 C6 1.367(5)
C5 H5 0.93
C6 N1 1.416(5)
C7 N1 1.302(5)
C7 N2 1.354(4)
C7 C8 1.473(5)
C8 C13 1.398(5)
C8 C9 1.395(6)
C9 C10 1.390(7)
C9 H9 0.93
C10 C11 1.361(7)
C10 H10 0.93
C11 C12 1.364(6)
C11 H11 0.93
C12 C13 1.375(5)
C12 H12 0.93
C13 N3 1.395(5)
C14 N2 1.461(4)
C14 N3 1.463(5)
C14 C15 1.515(5)
C14 H14 0.98
C15 C16 1.374(5)
C15 C20 1.396(5)
C16 C17 1.392(5)
C16 H16 0.93
C17 C18 1.377(6)
C17 H17 0.93
C18 C19 1.394(6)
C18 H18 0.93
C19 C20 1.376(5)
C19 H19 0.93
C20 O1 1.356(5)
C21 N4 1.463(6)
C21 H21A 0.96
C21 H21B 0.96
C21 H21C 0.96
C22 N4 1.447(7)
C22 H22A 0.96
C22 H22B 0.96
C22 H22C 0.96
C23 O2 1.220(5)
C23 N4 1.318(6)
C23 H23A 0.97
C23 H23B 0.97
N3 H3A 0.86
O1 H1 0.82
O2 H2A 0.82

loop_
_geom_torsion_atom_site_label_1
_geom_torsion_atom_site_label_2
_geom_torsion_atom_site_label_3
_geom_torsion_atom_site_label_4
_geom_torsion
C6 C1 C2 C3 0.1(6)
N2 C1 C2 C3 178.7(4)
C1 C2 C3 C4 1.2(6)
C2 C3 C4 C5 -1.7(6)
C3 C4 C5 C6 0.7(6)
C4 C5 C6 C1 0.6(6)
C4 C5 C6 N1 -178.0(4)
C2 C1 C6 C5 -1.1(6)
N2 C1 C6 C5 -179.9(3)
C2 C1 C6 N1 177.7(3)
N2 C1 C6 N1 -1.1(4)
N1 C7 C8 C13 -162.8(4)
N2 C7 C8 C13 15.2(5)
N1 C7 C8 C9 13.3(6)
N2 C7 C8 C9 -168.8(4)
C13 C8 C9 C10 -0.7(7)
C7 C8 C9 C10 -176.6(4)
C8 C9 C10 C11 1.0(8)
C9 C10 C11 C12 0.3(8)
C10 C11 C12 C13 -1.9(7)
C11 C12 C13 N3 178.4(4)
C11 C12 C13 C8 2.2(6)
C9 C8 C13 C12 -0.9(6)
C7 C8 C13 C12 175.2(3)
C9 C8 C13 N3 -177.4(3)
C7 C8 C13 N3 -1.2(5)
N2 C14 C15 C16 -11.6(5)
N3 C14 C15 C16 107.7(4)
N2 C14 C15 C20 169.1(3)
N3 C14 C15 C20 -71.6(4)
C20 C15 C16 C17 -0.4(5)
C14 C15 C16 C17 -179.6(4)
C15 C16 C17 C18 1.5(6)
C16 C17 C18 C19 -1.7(6)
C17 C18 C19 C20 0.8(6)
C18 C19 C20 O1 178.3(4)
C18 C19 C20 C15 0.3(6)
C16 C15 C20 O1 -178.7(3)
C14 C15 C20 O1 0.6(4)
C16 C15 C20 C19 -0.5(5)
C14 C15 C20 C19 178.7(3)
N2 C7 N1 C6 -0.2(4)
C8 C7 N1 C6 177.8(4)
C5 C6 N1 C7 179.5(4)
C1 C6 N1 C7 0.9(4)
N1 C7 N2 C1 -0.5(4)
C8 C7 N2 C1 -178.7(3)
N1 C7 N2 C14 -175.8(3)
C8 C7 N2 C14 5.9(5)
C2 C1 N2 C7 -177.8(4)
C6 C1 N2 C7 1.0(4)
C2 C1 N2 C14 -2.7(6)
C6 C1 N2 C14 176.0(3)
N3 C14 N2 C7 -36.0(4)
C15 C14 N2 C7 87.4(4)
N3 C14 N2 C1 149.7(3)
C15 C14 N2 C1 -86.9(4)
C12 C13 N3 C14 149.5(3)
C8 C13 N3 C14 -34.2(5)
N2 C14 N3 C13 50.1(4)
C15 C14 N3 C13 -73.3(4)
O2 C23 N4 C22 -1.4(7)
O2 C23 N4 C21 179.4(5)
